data_8105351
loop_
_publ_author_name
'Li, Xia'
'Liu, Shangjun'
'Shen, Mingle'
'Yan, Weihong'

_publ_section_title
;
 Crystal structure of catena-poly[chlorido-(\m2-formato-\k2
 O:O&#x2032;)-(1,10-phenathroline-\k2 N,N&#x2032;)copper(II)],
 C26H18Cl2Cu2N4O4
;
_journal_issue 4
_journal_name_full 'Zeitschrift f\"ur Kristallographie - New Crystal Structures'
_journal_page_first 985
_journal_page_last 986
_journal_paper_doi 10.1515/ncrs-2020-0142
_journal_volume 235
_journal_year 2020
_chemical_formula_moiety 'C26 H18 Cl2 Cu2 N4 O4'
_chemical_formula_sum 'C26 H18 Cl2 Cu2 N4 O4'
_chemical_formula_weight 648.42
_space_group_crystal_system monoclinic
_space_group_IT_number 14
_space_group_name_Hall '-P 2ybc'
_space_group_name_H-M_alt 'P 1 21/c 1'
_atom_sites_solution_hydrogens geom
_audit_creation_method SHELXL-2018/3
_cell_angle_alpha 90
_cell_angle_beta 110.975(5)
_cell_angle_gamma 90
_cell_formula_units_Z 4
_cell_length_a 9.5129(9)
_cell_length_b 17.8130(17)
_cell_length_c 15.2973(12)
_cell_measurement_reflns_used 6951
_cell_measurement_temperature 293(2)
_cell_measurement_theta_max 28.53
_cell_measurement_theta_min 2.29
_cell_volume 2420.4(4)
_computing_cell_refinement 'APEX2-2008 [1]'
_computing_data_collection 'APEX2-2008 [1]'
_computing_data_reduction 'SAINT- 2008 [1]'
_computing_molecular_graphics 'SHELXTL [2]'
_computing_publication_material 'SHELXTL [2]'
_computing_structure_refinement 'SHELXL-2014/7 [2]'
_computing_structure_solution 'Bruker SHELXTL [2]'
_diffrn_ambient_temperature 293(2)
_diffrn_measured_fraction_theta_full 1.000
_diffrn_measured_fraction_theta_max 1.000
_diffrn_measurement_device_type 'Bruker APEX-II CCD'
_diffrn_measurement_method 'phi and omega scans'
_diffrn_radiation_type MoK\a
_diffrn_radiation_wavelength 0.71073
_diffrn_reflns_av_R_equivalents 0.0194
_diffrn_reflns_av_unetI/netI 0.0232
_diffrn_reflns_Laue_measured_fraction_full 1.000
_diffrn_reflns_Laue_measured_fraction_max 1.000
_diffrn_reflns_limit_h_max 11
_diffrn_reflns_limit_h_min -10
_diffrn_reflns_limit_k_max 16
_diffrn_reflns_limit_k_min -21
_diffrn_reflns_limit_l_max 17
_diffrn_reflns_limit_l_min -18
_diffrn_reflns_number 12033
_diffrn_reflns_point_group_measured_fraction_full 1.000
_diffrn_reflns_point_group_measured_fraction_max 1.000
_diffrn_reflns_theta_full 24.999
_diffrn_reflns_theta_max 24.999
_diffrn_reflns_theta_min 1.827
_diffrn_source 'fine-focus sealed tube'
_exptl_absorpt_coefficient_mu 2.022
_exptl_absorpt_correction_T_max 0.712
_exptl_absorpt_correction_T_min 0.665
_exptl_absorpt_correction_type multi-scan
_exptl_absorpt_process_details 'SADABS; Bruker, 2008 [1]'
_exptl_crystal_colour blue
_exptl_crystal_density_diffrn 1.779
_exptl_crystal_density_method 'not measured'
_exptl_crystal_description block
_exptl_crystal_F_000 1304
_exptl_crystal_size_max 0.220
_exptl_crystal_size_mid 0.200
_exptl_crystal_size_min 0.180
_refine_diff_density_max 0.470
_refine_diff_density_min -0.386
_refine_diff_density_rms 0.057
_refine_ls_extinction_coef .
_refine_ls_extinction_method none
_refine_ls_goodness_of_fit_ref 1.046
_refine_ls_hydrogen_treatment constr
_refine_ls_matrix_type full
_refine_ls_number_parameters 343
_refine_ls_number_reflns 4257
_refine_ls_number_restraints 0
_refine_ls_restrained_S_all 1.046
_refine_ls_R_factor_all 0.0309
_refine_ls_R_factor_gt 0.0269
_refine_ls_shift/su_max 0.001
_refine_ls_shift/su_mean 0.000
_refine_ls_structure_factor_coef Fsqd
_refine_ls_weighting_details 'w=1/[\s^2^(Fo^2^)+(0.0700P)^2^+0.0758P] where P=(Fo^2^+2Fc^2^)/3'
_refine_ls_weighting_scheme calc
_refine_ls_wR_factor_gt 0.0905
_refine_ls_wR_factor_ref 0.0929
_reflns_Friedel_coverage 0.000
_reflns_Friedel_fraction_full .
_reflns_Friedel_fraction_max .
_reflns_number_gt 3844
_reflns_number_total 4257
_reflns_threshold_expression 'I > 2\s(I)'
_cod_data_source_file suppl_ncrs-2020-0142_suppl.cif
_cod_data_source_block 1
_cod_original_sg_symbol_H-M 'P 21/c'
_cod_database_code 8105351
_shelx_shelxl_version_number 2018/3
_shelx_space_group_comment
; 
The symmetry employed for this shelxl refinement is uniquely defined 
by the following loop, which should always be used as a source of 
symmetry information in preference to the above space-group names. 
They are only intended as comments. 
;
_shelx_estimated_absorpt_t_min 0.665
_shelx_estimated_absorpt_t_max 0.712

loop_
_space_group_symop_operation_xyz
'x, y, z'
'-x, y+1/2, -z+1/2'
'-x, -y, -z'
'x, -y-1/2, z-1/2'

loop_
_atom_site_label
_atom_site_type_symbol
_atom_site_fract_x
_atom_site_fract_y
_atom_site_fract_z
_atom_site_U_iso_or_equiv
_atom_site_adp_type
_atom_site_occupancy
_atom_site_site_symmetry_order
_atom_site_calc_flag
_atom_site_refinement_flags_posn
_atom_site_refinement_flags_adp
_atom_site_refinement_flags_occupancy
_atom_site_disorder_assembly
_atom_site_disorder_group
C1 C 0.6435(3) 0.14552(12) 0.24995(17) 0.0300(5) Uani 1 1 d . . . . .
H1 H 0.592240 0.138869 0.186097 0.036 Uiso 1 1 calc R U . . .
C2 C 0.1453(3) 0.14894(13) 0.24835(18) 0.0330(6) Uani 1 1 d . . . . .
H2 H 0.097118 0.134511 0.186335 0.040 Uiso 1 1 calc R U . . .
C3 C 0.5294(3) -0.04367(15) 0.13251(19) 0.0416(6) Uani 1 1 d . . . . .
H3 H 0.510813 -0.004487 0.089682 0.050 Uiso 1 1 calc R U . . .
C4 C 0.6046(3) -0.10743(17) 0.1188(2) 0.0484(7) Uani 1 1 d . . . . .
H4 H 0.635938 -0.110057 0.067819 0.058 Uiso 1 1 calc R U . . .
C5 C 0.6318(3) -0.16584(16) 0.1804(2) 0.0481(7) Uani 1 1 d . . . . .
H5 H 0.680500 -0.208747 0.171278 0.058 Uiso 1 1 calc R U . . .
C6 C 0.5860(3) -0.16069(14) 0.25739(19) 0.0379(6) Uani 1 1 d . . . . .
C7 C 0.5115(3) -0.09452(13) 0.26636(17) 0.0305(5) Uani 1 1 d . . . . .
C8 C 0.4583(3) -0.08637(13) 0.34251(16) 0.0283(5) Uani 1 1 d . . . . .
C9 C 0.4818(3) -0.14367(14) 0.40929(18) 0.0361(6) Uani 1 1 d . . . . .
C10 C 0.5608(3) -0.21024(15) 0.3993(2) 0.0465(7) Uani 1 1 d . . . . .
H10 H 0.579035 -0.248231 0.443698 0.056 Uiso 1 1 calc R U . . .
C11 C 0.6084(3) -0.21852(14) 0.3276(2) 0.0470(7) Uani 1 1 d . . . . .
H11 H 0.657257 -0.262655 0.322720 0.056 Uiso 1 1 calc R U . . .
C12 C 0.4227(3) -0.13163(16) 0.48026(19) 0.0425(6) Uani 1 1 d . . . . .
H12 H 0.435972 -0.167570 0.526626 0.051 Uiso 1 1 calc R U . . .
C13 C 0.3464(3) -0.06742(16) 0.48092(18) 0.0414(6) Uani 1 1 d . . . . .
H13 H 0.306323 -0.059478 0.527391 0.050 Uiso 1 1 calc R U . . .
C14 C 0.3281(3) -0.01298(15) 0.41133(17) 0.0337(5) Uani 1 1 d . . . . .
H14 H 0.274988 0.030645 0.412378 0.040 Uiso 1 1 calc R U . . .
C15 C 0.8465(3) 0.34422(13) 0.34078(17) 0.0314(5) Uani 1 1 d . . . . .
H15 H 0.790151 0.309736 0.360102 0.038 Uiso 1 1 calc R U . . .
C16 C 0.8915(3) 0.41018(14) 0.39099(18) 0.0385(6) Uani 1 1 d . . . . .
H16 H 0.865675 0.419266 0.443180 0.046 Uiso 1 1 calc R U . . .
C17 C 0.9738(3) 0.46184(14) 0.36402(19) 0.0395(6) Uani 1 1 d . . . . .
H17 H 1.006236 0.505609 0.398526 0.047 Uiso 1 1 calc R U . . .
C18 C 1.0093(3) 0.44845(13) 0.28361(18) 0.0315(5) Uani 1 1 d . . . . .
C19 C 0.9604(2) 0.38024(12) 0.23727(16) 0.0263(5) Uani 1 1 d . . . . .
C20 C 0.9903(3) 0.36288(13) 0.15462(16) 0.0272(5) Uani 1 1 d . . . . .
C21 C 1.0638(3) 0.41568(14) 0.11723(17) 0.0334(6) Uani 1 1 d . . . . .
C22 C 1.1119(3) 0.48513(15) 0.1665(2) 0.0424(6) Uani 1 1 d . . . . .
H22 H 1.160661 0.520547 0.142793 0.051 Uiso 1 1 calc R U . . .
C23 C 1.0879(3) 0.50005(14) 0.2461(2) 0.0406(6) Uani 1 1 d . . . . .
H23 H 1.123247 0.544878 0.277457 0.049 Uiso 1 1 calc R U . . .
C24 C 1.0839(3) 0.39567(16) 0.03389(19) 0.0433(7) Uani 1 1 d . . . . .
H24 H 1.130721 0.428808 0.006003 0.052 Uiso 1 1 calc R U . . .
C25 C 1.0347(4) 0.32760(18) -0.00641(19) 0.0494(7) Uani 1 1 d . . . . .
H25 H 1.046828 0.314376 -0.062109 0.059 Uiso 1 1 calc R U . . .
C26 C 0.9661(3) 0.27795(16) 0.03671(19) 0.0438(7) Uani 1 1 d . . . . .
H26 H 0.935908 0.231022 0.009917 0.053 Uiso 1 1 calc R U . . .
Cl1 Cl 0.27884(8) 0.09345(4) 0.08800(4) 0.03935(17) Uani 1 1 d . . . . .
Cl2 Cl 0.74963(9) 0.14912(4) 0.07118(5) 0.0483(2) Uani 1 1 d . . . . .
Cu1 Cu 0.37572(3) 0.05048(2) 0.23794(2) 0.02878(12) Uani 1 1 d . . . . .
Cu2 Cu 0.84669(3) 0.23167(2) 0.18980(2) 0.02763(11) Uani 1 1 d . . . . .
N1 N 0.4836(2) -0.03706(11) 0.20437(14) 0.0313(5) Uani 1 1 d . . . . .
N2 N 0.3840(2) -0.02185(11) 0.34428(13) 0.0282(4) Uani 1 1 d . . . . .
N3 N 0.8812(2) 0.32847(10) 0.26554(13) 0.0259(4) Uani 1 1 d . . . . .
N4 N 0.9425(2) 0.29553(11) 0.11463(14) 0.0309(4) Uani 1 1 d . . . . .
O1 O 0.5919(2) 0.11324(10) 0.30341(12) 0.0365(4) Uani 1 1 d . . . . .
O2 O 0.7580(2) 0.18629(9) 0.27363(12) 0.0369(4) Uani 1 1 d . . . . .
O3 O 0.2718(2) 0.12213(10) 0.28981(13) 0.0402(4) Uani 1 1 d . . . . .
O4 O 0.0773(2) 0.19252(10) 0.28079(13) 0.0398(4) Uani 1 1 d . . . . .

loop_
_atom_site_aniso_label
_atom_site_aniso_U_11
_atom_site_aniso_U_22
_atom_site_aniso_U_33
_atom_site_aniso_U_23
_atom_site_aniso_U_13
_atom_site_aniso_U_12
C1 0.0295(13) 0.0283(12) 0.0332(13) 0.0009(9) 0.0125(11) 0.0001(10)
C2 0.0341(14) 0.0307(13) 0.0409(14) 0.0002(10) 0.0217(12) 0.0000(10)
C3 0.0436(16) 0.0494(17) 0.0363(15) 0.0021(12) 0.0200(13) 0.0051(12)
C4 0.0477(18) 0.0599(19) 0.0440(16) -0.0119(14) 0.0243(14) 0.0070(14)
C5 0.0450(17) 0.0440(16) 0.0564(19) -0.0163(14) 0.0195(15) 0.0076(13)
C6 0.0331(14) 0.0316(13) 0.0456(16) -0.0078(11) 0.0101(12) 0.0004(10)
C7 0.0267(13) 0.0296(12) 0.0347(13) -0.0068(10) 0.0105(11) -0.0070(9)
C8 0.0227(12) 0.0303(12) 0.0299(12) -0.0024(9) 0.0071(10) -0.0053(9)
C9 0.0336(14) 0.0337(14) 0.0366(14) 0.0029(10) 0.0073(12) -0.0082(10)
C10 0.0490(18) 0.0329(14) 0.0525(18) 0.0098(12) 0.0120(15) 0.0009(12)
C11 0.0467(17) 0.0267(14) 0.065(2) -0.0035(13) 0.0170(15) 0.0045(12)
C12 0.0438(16) 0.0460(16) 0.0334(14) 0.0093(11) 0.0088(12) -0.0123(13)
C13 0.0400(15) 0.0558(17) 0.0308(14) -0.0015(12) 0.0155(12) -0.0139(13)
C14 0.0313(13) 0.0416(14) 0.0316(13) -0.0028(11) 0.0156(11) -0.0033(10)
C15 0.0335(14) 0.0338(13) 0.0291(13) 0.0055(10) 0.0140(11) 0.0057(10)
C16 0.0474(16) 0.0415(15) 0.0292(13) -0.0023(11) 0.0168(12) 0.0049(12)
C17 0.0477(17) 0.0315(13) 0.0368(14) -0.0087(11) 0.0119(13) 0.0020(11)
C18 0.0308(13) 0.0265(12) 0.0361(14) -0.0001(10) 0.0104(11) 0.0036(9)
C19 0.0229(12) 0.0267(12) 0.0282(12) 0.0042(9) 0.0076(10) 0.0031(9)
C20 0.0255(12) 0.0292(12) 0.0271(12) 0.0047(9) 0.0098(10) 0.0028(9)
C21 0.0302(13) 0.0363(14) 0.0343(13) 0.0095(11) 0.0123(11) 0.0012(10)
C22 0.0397(15) 0.0346(14) 0.0556(18) 0.0075(12) 0.0203(14) -0.0066(11)
C23 0.0408(15) 0.0277(13) 0.0526(17) -0.0015(11) 0.0159(13) -0.0064(11)
C24 0.0456(17) 0.0518(17) 0.0404(15) 0.0101(13) 0.0252(14) -0.0051(13)
C25 0.0548(19) 0.071(2) 0.0308(15) -0.0034(13) 0.0251(14) -0.0090(15)
C26 0.0544(18) 0.0491(17) 0.0326(14) -0.0109(12) 0.0213(14) -0.0108(13)
Cl1 0.0448(4) 0.0427(4) 0.0316(3) 0.0049(3) 0.0149(3) 0.0012(3)
Cl2 0.0589(5) 0.0479(4) 0.0446(4) -0.0159(3) 0.0263(4) -0.0164(3)
Cu1 0.03042(19) 0.02901(19) 0.03077(19) 0.00228(11) 0.01565(14) 0.00270(11)
Cu2 0.03090(19) 0.02581(19) 0.02946(19) -0.00150(11) 0.01479(14) -0.00348(11)
N1 0.0311(11) 0.0329(11) 0.0324(11) -0.0015(8) 0.0146(9) 0.0024(8)
N2 0.0272(11) 0.0309(10) 0.0268(10) -0.0010(8) 0.0101(9) -0.0038(8)
N3 0.0264(10) 0.0263(10) 0.0265(10) 0.0029(8) 0.0113(8) 0.0029(8)
N4 0.0354(12) 0.0324(11) 0.0281(11) 0.0007(8) 0.0154(9) -0.0032(8)
O1 0.0363(10) 0.0415(10) 0.0354(10) 0.0027(8) 0.0172(8) -0.0099(8)
O2 0.0399(11) 0.0388(10) 0.0350(10) -0.0029(7) 0.0172(8) -0.0124(8)
O3 0.0407(11) 0.0429(10) 0.0396(10) 0.0021(8) 0.0174(9) 0.0126(8)
O4 0.0405(11) 0.0408(11) 0.0421(10) 0.0010(8) 0.0197(9) 0.0122(8)

loop_
_atom_type_symbol
_atom_type_description
_atom_type_scat_dispersion_real
_atom_type_scat_dispersion_imag
_atom_type_scat_source
C C 0.0033 0.0016 'International Tables Vol C Tables 4.2.6.8 and 6.1.1.4'
H H 0.0000 0.0000 'International Tables Vol C Tables 4.2.6.8 and 6.1.1.4'
Cl Cl 0.1484 0.1585 'International Tables Vol C Tables 4.2.6.8 and 6.1.1.4'
Cu Cu 0.3201 1.2651 'International Tables Vol C Tables 4.2.6.8 and 6.1.1.4'
N N 0.0061 0.0033 'International Tables Vol C Tables 4.2.6.8 and 6.1.1.4'
O O 0.0106 0.0060 'International Tables Vol C Tables 4.2.6.8 and 6.1.1.4'

loop_
_geom_angle_atom_site_label_1
_geom_angle_atom_site_label_2
_geom_angle_atom_site_label_3
_geom_angle
_geom_angle_site_symmetry_1
_geom_angle_site_symmetry_3
O1 C1 O2 126.1(2) . .
O1 C1 H1 116.9 . .
O2 C1 H1 116.9 . .
O4 C2 O3 126.5(3) . .
O4 C2 H2 116.7 . .
O3 C2 H2 116.7 . .
N1 C3 C4 122.4(3) . .
N1 C3 H3 118.8 . .
C4 C3 H3 118.8 . .
C5 C4 C3 119.7(3) . .
C5 C4 H4 120.1 . .
C3 C4 H4 120.1 . .
C4 C5 C6 119.5(2) . .
C4 C5 H5 120.2 . .
C6 C5 H5 120.2 . .
C5 C6 C7 117.2(2) . .
C5 C6 C11 124.8(2) . .
C7 C6 C11 118.0(2) . .
N1 C7 C6 122.9(2) . .
N1 C7 C8 117.0(2) . .
C6 C7 C8 120.0(2) . .
N2 C8 C9 123.4(2) . .
N2 C8 C7 116.1(2) . .
C9 C8 C7 120.5(2) . .
C8 C9 C12 116.6(2) . .
C8 C9 C10 118.3(2) . .
C12 C9 C10 125.1(2) . .
C11 C10 C9 121.4(3) . .
C11 C10 H10 119.3 . .
C9 C10 H10 119.3 . .
C10 C11 C6 121.8(3) . .
C10 C11 H11 119.1 . .
C6 C11 H11 119.1 . .
C13 C12 C9 119.8(2) . .
C13 C12 H12 120.1 . .
C9 C12 H12 120.1 . .
C12 C13 C14 119.9(2) . .
C12 C13 H13 120.1 . .
C14 C13 H13 120.1 . .
N2 C14 C13 122.0(2) . .
N2 C14 H14 119.0 . .
C13 C14 H14 119.0 . .
N3 C15 C16 122.2(2) . .
N3 C15 H15 118.9 . .
C16 C15 H15 118.9 . .
C17 C16 C15 120.1(2) . .
C17 C16 H16 119.9 . .
C15 C16 H16 119.9 . .
C16 C17 C18 119.5(2) . .
C16 C17 H17 120.2 . .
C18 C17 H17 120.2 . .
C19 C18 C17 116.7(2) . .
C19 C18 C23 118.8(2) . .
C17 C18 C23 124.4(2) . .
N3 C19 C18 123.4(2) . .
N3 C19 C20 116.4(2) . .
C18 C19 C20 120.1(2) . .
N4 C20 C21 123.0(2) . .
N4 C20 C19 116.9(2) . .
C21 C20 C19 120.0(2) . .
C24 C21 C20 116.6(2) . .
C24 C21 C22 125.1(2) . .
C20 C21 C22 118.2(2) . .
C23 C22 C21 121.4(2) . .
C23 C22 H22 119.3 . .
C21 C22 H22 119.3 . .
C22 C23 C18 121.3(2) . .
C22 C23 H23 119.3 . .
C18 C23 H23 119.3 . .
C25 C24 C21 120.1(2) . .
C25 C24 H24 120.0 . .
C21 C24 H24 120.0 . .
C24 C25 C26 119.4(2) . .
C24 C25 H25 120.3 . .
C26 C25 H25 120.3 . .
N4 C26 C25 122.2(3) . .
N4 C26 H26 118.9 . .
C25 C26 H26 118.9 . .
O3 Cu1 N1 169.00(8) . .
O3 Cu1 N2 88.27(8) . .
N1 Cu1 N2 80.73(8) . .
O3 Cu1 O1 90.54(7) . .
N1 Cu1 O1 91.73(8) . .
N2 Cu1 O1 100.96(7) . .
O3 Cu1 Cl1 96.23(6) . .
N1 Cu1 Cl1 93.57(6) . .
N2 Cu1 Cl1 153.59(6) . .
O1 Cu1 Cl1 104.99(5) . .
O2 Cu2 N3 89.79(7) . .
O2 Cu2 N4 170.32(7) . .
N3 Cu2 N4 80.55(7) . .
O2 Cu2 O4 91.17(7) . 1_655
N3 Cu2 O4 89.29(7) . 1_655
N4 Cu2 O4 89.32(8) . 1_655
O2 Cu2 Cl2 96.31(5) . .
N3 Cu2 Cl2 160.65(6) . .
N4 Cu2 Cl2 92.67(6) . .
O4 Cu2 Cl2 108.85(5) 1_655 .
C3 N1 C7 118.2(2) . .
C3 N1 Cu1 128.61(18) . .
C7 N1 Cu1 113.15(15) . .
C14 N2 C8 118.3(2) . .
C14 N2 Cu1 128.80(17) . .
C8 N2 Cu1 112.88(15) . .
C15 N3 C19 118.0(2) . .
C15 N3 Cu2 128.95(16) . .
C19 N3 Cu2 112.88(14) . .
C26 N4 C20 118.6(2) . .
C26 N4 Cu2 128.71(18) . .
C20 N4 Cu2 112.62(15) . .
C1 O1 Cu1 117.08(16) . .
C1 O2 Cu2 126.09(17) . .
C2 O3 Cu1 125.88(18) . .
C2 O4 Cu2 119.10(17) . 1_455

loop_
_geom_bond_atom_site_label_1
_geom_bond_atom_site_label_2
_geom_bond_distance
_geom_bond_site_symmetry_2
C1 O1 1.236(3) .
C1 O2 1.250(3) .
C1 H1 0.9300 .
C2 O4 1.224(3) .
C2 O3 1.237(3) .
C2 H2 0.9300 .
C3 N1 1.325(3) .
C3 C4 1.398(4) .
C3 H3 0.9300 .
C4 C5 1.366(4) .
C4 H4 0.9300 .
C5 C6 1.397(4) .
C5 H5 0.9300 .
C6 C7 1.407(3) .
C6 C11 1.448(4) .
C7 N1 1.355(3) .
C7 C8 1.434(3) .
C8 N2 1.355(3) .
C8 C9 1.404(3) .
C9 C12 1.406(4) .
C9 C10 1.441(4) .
C10 C11 1.336(4) .
C10 H10 0.9300 .
C11 H11 0.9300 .
C12 C13 1.357(4) .
C12 H12 0.9300 .
C13 C14 1.404(4) .
C13 H13 0.9300 .
C14 N2 1.323(3) .
C14 H14 0.9300 .
C15 N3 1.336(3) .
C15 C16 1.385(3) .
C15 H15 0.9300 .
C16 C17 1.364(4) .
C16 H16 0.9300 .
C17 C18 1.408(4) .
C17 H17 0.9300 .
C18 C19 1.400(3) .
C18 C23 1.428(4) .
C19 N3 1.356(3) .
C19 C20 1.426(3) .
C20 N4 1.349(3) .
C20 C21 1.410(3) .
C21 C24 1.401(4) .
C21 C22 1.436(4) .
C22 C23 1.344(4) .
C22 H22 0.9300 .
C23 H23 0.9300 .
C24 C25 1.365(4) .
C24 H24 0.9300 .
C25 C26 1.397(4) .
C25 H25 0.9300 .
C26 N4 1.327(3) .
C26 H26 0.9300 .
Cl1 Cu1 2.2767(7) .
Cl2 Cu2 2.2602(7) .
Cu1 O3 1.9488(17) .
Cu1 N1 2.0310(19) .
Cu1 N2 2.0542(19) .
Cu1 O1 2.2376(18) .
Cu2 O2 1.9452(16) .
Cu2 N3 2.0375(19) .
Cu2 N4 2.0487(19) .
Cu2 O4 2.2473(19) 1_655

loop_
_geom_hbond_atom_site_label_D
_geom_hbond_atom_site_label_H
_geom_hbond_atom_site_label_A
_geom_hbond_distance_DH
_geom_hbond_distance_HA
_geom_hbond_distance_DA
_geom_hbond_angle_DHA
_geom_hbond_site_symmetry_A
_geom_hbond_publ_flag
C26 H26 Cl2 0.93 2.71 3.250(3) 117.9 . yes
C25 H25 O4 0.93 2.52 3.440(3) 168.1 4_665 yes
C16 H16 Cl2 0.93 2.84 3.633(3) 143.5 4_566 yes
C15 H15 O2 0.93 2.53 3.010(3) 112.6 . yes
C14 H14 O3 0.93 2.48 2.970(3) 113.4 . yes
C13 H13 O1 0.93 2.60 3.242(3) 126.6 3_656 yes
C4 H4 Cl1 0.93 2.79 3.716(3) 170.9 3_655 yes
C3 H3 Cl1 0.93 2.81 3.309(3) 115.1 . yes
C2 H2 Cl1 0.93 2.77 3.292(2) 116.9 . yes
C1 H1 Cl2 0.93 2.69 3.237(2) 118.2 . yes
C1 H1 Cl1 0.93 2.93 3.588(3) 128.9 . yes

loop_
_geom_torsion_atom_site_label_1
_geom_torsion_atom_site_label_2
_geom_torsion_atom_site_label_3
_geom_torsion_atom_site_label_4
_geom_torsion
_geom_torsion_site_symmetry_1
_geom_torsion_site_symmetry_2
_geom_torsion_site_symmetry_3
_geom_torsion_site_symmetry_4
N1 C3 C4 C5 0.5(5) . . . .
C3 C4 C5 C6 -0.9(5) . . . .
C4 C5 C6 C7 0.7(4) . . . .
C4 C5 C6 C11 -179.9(3) . . . .
C5 C6 C7 N1 0.0(4) . . . .
C11 C6 C7 N1 -179.5(2) . . . .
C5 C6 C7 C8 178.5(2) . . . .
C11 C6 C7 C8 -0.9(4) . . . .
N1 C7 C8 N2 0.5(3) . . . .
C6 C7 C8 N2 -178.1(2) . . . .
N1 C7 C8 C9 179.5(2) . . . .
C6 C7 C8 C9 0.9(4) . . . .
N2 C8 C9 C12 0.4(4) . . . .
C7 C8 C9 C12 -178.5(2) . . . .
N2 C8 C9 C10 179.2(2) . . . .
C7 C8 C9 C10 0.3(4) . . . .
C8 C9 C10 C11 -1.3(4) . . . .
C12 C9 C10 C11 177.4(3) . . . .
C9 C10 C11 C6 1.3(4) . . . .
C5 C6 C11 C10 -179.5(3) . . . .
C7 C6 C11 C10 -0.1(4) . . . .
C8 C9 C12 C13 0.7(4) . . . .
C10 C9 C12 C13 -178.1(3) . . . .
C9 C12 C13 C14 -0.7(4) . . . .
C12 C13 C14 N2 -0.4(4) . . . .
N3 C15 C16 C17 0.2(4) . . . .
C15 C16 C17 C18 1.5(4) . . . .
C16 C17 C18 C19 -1.9(4) . . . .
C16 C17 C18 C23 176.7(3) . . . .
C17 C18 C19 N3 0.7(4) . . . .
C23 C18 C19 N3 -178.0(2) . . . .
C17 C18 C19 C20 179.2(2) . . . .
C23 C18 C19 C20 0.5(4) . . . .
N3 C19 C20 N4 -2.6(3) . . . .
C18 C19 C20 N4 178.7(2) . . . .
N3 C19 C20 C21 176.1(2) . . . .
C18 C19 C20 C21 -2.6(3) . . . .
N4 C20 C21 C24 1.0(4) . . . .
C19 C20 C21 C24 -177.6(2) . . . .
N4 C20 C21 C22 -179.1(2) . . . .
C19 C20 C21 C22 2.3(3) . . . .
C24 C21 C22 C23 179.8(3) . . . .
C20 C21 C22 C23 -0.1(4) . . . .
C21 C22 C23 C18 -2.0(4) . . . .
C19 C18 C23 C22 1.8(4) . . . .
C17 C18 C23 C22 -176.8(3) . . . .
C20 C21 C24 C25 -0.7(4) . . . .
C22 C21 C24 C25 179.4(3) . . . .
C21 C24 C25 C26 -0.7(5) . . . .
C24 C25 C26 N4 2.1(5) . . . .
C4 C3 N1 C7 0.1(4) . . . .
C4 C3 N1 Cu1 179.2(2) . . . .
C6 C7 N1 C3 -0.3(4) . . . .
C8 C7 N1 C3 -178.9(2) . . . .
C6 C7 N1 Cu1 -179.55(19) . . . .
C8 C7 N1 Cu1 1.9(3) . . . .
C13 C14 N2 C8 1.4(4) . . . .
C13 C14 N2 Cu1 -178.44(19) . . . .
C9 C8 N2 C14 -1.4(3) . . . .
C7 C8 N2 C14 177.6(2) . . . .
C9 C8 N2 Cu1 178.47(19) . . . .
C7 C8 N2 Cu1 -2.6(3) . . . .
C16 C15 N3 C19 -1.5(3) . . . .
C16 C15 N3 Cu2 172.93(18) . . . .
C18 C19 N3 C15 1.0(3) . . . .
C20 C19 N3 C15 -177.6(2) . . . .
C18 C19 N3 Cu2 -174.28(18) . . . .
C20 C19 N3 Cu2 7.1(2) . . . .
C25 C26 N4 C20 -1.8(4) . . . .
C25 C26 N4 Cu2 -179.3(2) . . . .
C21 C20 N4 C26 0.2(4) . . . .
C19 C20 N4 C26 178.9(2) . . . .
C21 C20 N4 Cu2 178.12(19) . . . .
C19 C20 N4 Cu2 -3.2(3) . . . .
O2 C1 O1 Cu1 176.04(19) . . . .
O1 C1 O2 Cu2 175.65(18) . . . .
O4 C2 O3 Cu1 178.10(19) . . . .
O3 C2 O4 Cu2 -179.38(19) . . . 1_455
